data_2311348
loop_
_publ_author_name
'Rammohan, Alagappa'
'Kaduk, James A.'

_publ_section_title
;
 Crystal structure of dirubidium hydrogen citrate from laboratory X-ray
 powder diffraction data and DFT comparison.
;
_journal_coeditor_code VN2120
_journal_issue 'Pt 1'
_journal_name_full 'Acta crystallographica. Section E, Crystallographic communications'
_journal_page_first 92
_journal_page_last 95
_journal_paper_doi 10.1107/S2056989016020168
_journal_volume 73
_journal_year 2017
_chemical_formula_iupac '2Rb +, H C6 H5 O7 2-'
_chemical_formula_moiety '2(Rb +), H C6 H5 O7 2-'
_chemical_formula_structural 'Rb2 H C6 H5 O7'
_chemical_formula_sum 'C6 H6 O7 Rb2'
_chemical_formula_weight 361.04
_chemical_name_common 'dirubidium hydrogen citrate'
_chemical_name_systematic 'Dirubidium hydrogen citrate'
_space_group_IT_number 11
_space_group_name_Hall '-P 2yb'
_space_group_name_H-M_alt 'P 1 21/m 1'
_symmetry_cell_setting monoclinic
_symmetry_space_group_name_Hall '-P 2yb'
_symmetry_space_group_name_H-M 'P 1 21/m 1'
_audit_creation_method 'from EXP file using GSAS2CIF'
_cell_angle_alpha 90.0
_cell_angle_beta 93.9341(13)
_cell_angle_gamma 90.0
_cell_formula_units_Z 2
_cell_length_a 5.97796(17)
_cell_length_b 15.0960(4)
_cell_length_c 5.32067(19)
_cell_measurement_temperature 300
_cell_volume 479.02(3)
_computing_data_collection
;
<i>DIFFRAC.Measurement</i> (Bruker, 2009)
;
_computing_molecular_graphics
;
DIAMOND (Crystal Impact, 2015)
;
_computing_publication_material
;
publCIF (Westrip, 2010)
;
_computing_structure_refinement GSAS
_computing_structure_solution
;
<i>Endeavour</i> (Putz <i>et al.</i>, 1999)
;
_diffrn_ambient_temperature 300
_diffrn_measurement_device_type 'Bruker D2 Phaser'
_exptl_absorpt_correction_T_max 0.80324
_exptl_absorpt_correction_T_min 0.51355
_exptl_absorpt_process_details
;   GSAS Absorption/surface roughness correction: function number 3
 Surface roughness abs. correction (Suortti)
Terms =     0.34000        0.70000
Correction is not refined.
;
_exptl_crystal_density_diffrn 2.503
_pd_block_id 2016-12-11T10:41|RAMM020C|James_A._Kaduk|D2
_pd_calc_method 'Rietveld Refinement'
_pd_char_colour white
_pd_meas_2theta_range_inc 0.02021
_pd_meas_2theta_range_max 70.00603
_pd_meas_2theta_range_min 4.9978
_pd_meas_number_of_points 3217
_pd_meas_scan_method step
_pd_phase_name 'Rb2 H C6 H5 O7?'
_pd_prep_temperature 333
_pd_proc_2theta_range_inc 0.02021
_pd_proc_2theta_range_max 70.05003
_pd_proc_2theta_range_min 5.0418
_pd_proc_info_datetime 2016-12-11T10:41:50
_pd_proc_ls_background_function
;   GSAS Background function number 1 with  4 terms.
 Shifted Chebyshev function of 1st kind
      1:    3185.87     2:   -310.317     3:   -87.5319     4:    63.9418
;
_pd_proc_ls_peak_cutoff 0.01000
_pd_proc_ls_profile_function
;
CW Profile function number 4 with  21 terms
Pseudovoigt profile coefficients as parameterized in
P. Thompson, D.E. Cox & J.B. Hastings (1987). J. Appl.
Cryst.,20,79-83.
Asymmetry correction of L.W. Finger, D.E. Cox & A. P. Jephcoat (1994).
J. Appl. Cryst.,27,892-900.
Microstrain broadening by P.W. Stephens,  (1999). J. Appl.
Cryst.,32,281-289.
#1(GU)   =  142.783 #2(GV)   =    0.000 #3(GW)   =    4.751
#4(GP)   =    0.000 #5(LX)   =    5.874 #6(ptec) =    -0.71
#7(trns) =     1.83 #8(shft) = -25.7226 #9(sfec) =     0.00
#10(S/L) =   0.0441 #11(H/L) =   0.0005 #12(eta) =   0.0000
#13(S400 ) =  3.9E-02 #14(S040 ) =  8.9E-05 #15(S004 ) =  3.1E-01
#16(S220 ) =  9.7E-03 #17(S202 ) = -6.4E-02 #18(S022 ) =  5.7E-04
#19(S301 ) = -8.2E-03 #20(S103 ) =  2.5E-02 #21(S121 ) = -8.8E-03
Peak tails are ignored  where the intensity is below 0.0100 times the peak
  Aniso. broadening axis   0.0   1.0   0.0
;
_pd_proc_ls_prof_R_factor 0.0212
_pd_proc_ls_prof_wR_expected 0.0154
_pd_proc_ls_prof_wR_factor 0.0277
_pd_proc_number_of_points 3217
_pd_spec_mounting 'Normal sample holder'
_pd_spec_mount_mode reflection
_pd_spec_shape flat_sheet
_pd_spec_size_axial 24
_pd_spec_size_equat 24
_refine_diff_density_max 0.46
_refine_diff_density_min -0.41
_refine_ls_goodness_of_fit_all 1.82
_refine_ls_hydrogen_treatment refU
_refine_ls_matrix_type full
_refine_ls_number_parameters 49
_refine_ls_number_restraints 15
_refine_ls_shift/su_max 0.08
_refine_ls_shift/su_mean 0.01
_refine_ls_weighting_scheme sigma
_reflns_number_total 428
_cod_data_source_file vn2120sup1.cif
_cod_data_source_block RAMM020C_publ
_cod_original_cell_volume 479.02(4)
_cod_original_sg_symbol_H-M 'P 21/m'
_cod_database_code 2311348

loop_
_symmetry_equiv_pos_site_id
_symmetry_equiv_pos_as_xyz
1 +x,+y,+z
2 -x,+y+1/2,-z
-1 -x,-y,-z
-2 +x,-y+1/2,+z

loop_
_atom_site_type_symbol
_atom_site_label
_atom_site_fract_x
_atom_site_fract_y
_atom_site_fract_z
_atom_site_U_iso_or_equiv
_atom_site_thermal_displace_type
_atom_site_occupancy
_atom_site_symmetry_multiplicity
C C1 0.2727(12) 0.4151(4) 0.5145(14) 0.0556(15) Uiso 1.0 4
C C2 0.3859(11) 0.33308(16) 0.4236(14) 0.026(4) Uiso 1.0 4
C C3 0.2821(12) 0.25 0.5368(15) 0.026(4) Uiso 1.0 2
C C6 0.0268(13) 0.25 0.463(2) 0.0556(15) Uiso 1.0 2
H H7 0.56395 0.33136 0.47541 0.018(5) Uiso 1.0 4
H H8 0.35795 0.33169 0.21841 0.018(5) Uiso 1.0 4
O O11 0.1036(11) 0.4467(5) 0.3841(15) 0.0556(15) Uiso 1.0 4
O O12 0.3502(12) 0.4512(5) 0.7178(14) 0.0556(15) Uiso 1.0 4
O O15 -0.0968(16) 0.25 0.650(2) 0.0556(15) Uiso 1.0 2
O O16 -0.0415(16) 0.25 0.232(2) 0.0556(15) Uiso 1.0 2
O O17 0.3416(14) 0.25 0.7999(15) 0.0556(15) Uiso 1.0 2
H H18 0.17127 0.25 0.87091 0.068(2) Uiso 1.0 2
Rb Rb19 -0.2264(3) 0.10523(10) -0.0313(3) 0.0590(9) Uiso 1.0 4
H H21 0.0 0.0 0.5 0.07 Uiso 1.0 2

loop_
_atom_type_symbol
_atom_type_number_in_cell
_atom_type_scat_Cromer_Mann_a1
_atom_type_scat_Cromer_Mann_a2
_atom_type_scat_Cromer_Mann_a3
_atom_type_scat_Cromer_Mann_a4
_atom_type_scat_Cromer_Mann_b1
_atom_type_scat_Cromer_Mann_b2
_atom_type_scat_Cromer_Mann_b3
_atom_type_scat_Cromer_Mann_b4
_atom_type_scat_Cromer_Mann_c
_atom_type_scat_dispersion_real
_atom_type_scat_dispersion_imag
_atom_type_scat_source
C 12.0 2.31000 20.8439 1.02000 10.2075 1.58860 0.56870 0.86500 51.6512 0.21560 0.000 0.000 International_Tables_Vol_C
H 12.0 0.49300 10.5109 0.32291 26.1257 0.14019 3.14236 0.04081 57.7997 0.00304 0.000 0.000 International_Tables_Vol_C
O 14.0 3.04850 13.2771 2.28680 5.70110 1.54630 0.32390 0.86700 32.9089 0.25080 0.000 0.000 International_Tables_Vol_C
Rb 4.0 17.1784 1.78880 9.64350 17.3151 5.13990 0.27480 1.52920 164.934 3.48730 0.000 0.000 International_Tables_Vol_C

loop_
_diffrn_radiation_type
_diffrn_radiation_wavelength
K\a~1~ 1.540629
K\a~2~ 1.544451

loop_
_geom_angle_atom_site_label_1
_geom_angle_atom_site_label_2
_geom_angle_atom_site_label_3
_geom_angle_site_symmetry_1
_geom_angle_site_symmetry_3
_geom_angle
_geom_angle_publ_flag
C2 C1 O11 1_555 1_555 119.2(4) n
C2 C1 O12 1_555 1_555 118.7(4) n
O11 C1 O12 1_555 1_555 122.1(4) n
C1 C2 C3 1_555 1_555 110.0(4) n
C1 C2 H7 1_555 1_555 113.2(4) n
C1 C2 H8 1_555 1_555 17.29(4) n
C3 C2 H7 1_555 1_555 107.3(5) n
C3 C2 H8 1_555 1_555 109.7(5) n
H7 C2 H8 1_555 1_555 109.5(5) n
C2 C3 C2 1_555 -2_565 109.1(4) n
C2 C3 C6 1_555 1_555 108.5(4) n
C2 C3 O17 1_555 1_555 107.8(4) n
C2 C3 C6 -2_565 1_555 108.5(4) n
C2 C3 O17 -2_565 1_555 107.8(4) n
C6 C3 O17 1_555 1_555 115.2(7) n
C3 C6 O15 1_555 1_555 114.4(9) n
C3 C6 O16 1_555 1_555 119.5(9) n
O15 C6 O16 1_555 1_555 126.1(9) n
C1 O11 Rb19 1_555 2_555 113.5(7) n
C1 O11 Rb19 1_555 -2_565 140.0(4) n
Rb19 O11 Rb19 2_555 -2_565 85.8(2) n
C1 O12 Rb19 1_555 2_556 136.0(4) n
C1 O12 Rb19 1_555 -2_666 121.4(4) n
Rb19 O12 Rb19 2_556 -2_666 102.3(2) n
C6 O15 Rb19 1_555 1_556 130.21(19) n
C6 O15 Rb19 1_555 -2_566 130.21(19) n
Rb19 O15 Rb19 1_556 -2_566 97.7(3) n
C6 O16 Rb19 1_555 1_555 125.3(2) n
C6 O16 Rb19 1_555 -2_565 125.3(2) n
Rb19 O16 Rb19 1_555 -2_565 103.5(4) n
C3 O17 H18 1_555 1_555 99.3(7) n
O11 Rb19 O11 2_545 -2_565 94.2(2) n
O11 Rb19 O12 2_545 2_546 79.54(16) n
O11 Rb19 O12 2_545 -2_464 74.7(2) n
O11 Rb19 O15 2_545 1_554 98.11(18) n
O11 Rb19 O16 2_545 1_555 142.5(2) n
O11 Rb19 O12 -2_565 2_546 63.59(19) n
O11 Rb19 O12 -2_565 -2_464 141.13(14) n
O11 Rb19 O15 -2_565 1_554 116.3(2) n
O11 Rb19 O16 -2_565 1_555 67.2(2) n
O12 Rb19 O12 2_546 -2_464 77.7(2) n
O12 Rb19 O15 2_546 1_554 177.6(2) n
O12 Rb19 O16 2_546 1_555 115.8(3) n
O12 Rb19 O15 -2_464 1_554 102.2(2) n
O12 Rb19 O16 -2_464 1_555 139.9(2) n
O15 Rb19 O16 1_554 1_555 65.8(2) n
O11 H21 O11 2_546 -2_565 180.0 n

loop_
_geom_bond_atom_site_label_1
_geom_bond_atom_site_label_2
_geom_bond_site_symmetry_2
_geom_bond_distance
_geom_bond_publ_flag
C1 C2 1_555 1.5070(17) n
C1 O11 1_555 1.278(5) n
C1 O12 1_555 1.270(5) n
C2 C1 1_555 1.5070(17) n
C2 C3 1_555 1.5400(17) n
C2 H7 1_555 1.081(7) n
C2 H8 1_555 1.093(7) n
C3 C2 1_555 1.5400(17) n
C3 C2 -2_555 1.5400(17) n
C3 C6 1_555 1.5499(18) n
C3 O17 1_555 1.420(5) n
C6 C3 1_555 1.5499(18) n
C6 O15 1_555 1.281(5) n
C6 O16 1_555 1.267(5) n
H7 C2 1_555 1.081(7) n
H8 C2 1_555 1.093(8) n
O11 C1 1_555 1.278(5) n
O11 Rb19 2_555 3.159(7) n
O11 Rb19 -2_555 2.965(7) n
O11 H21 2_556 1.209(6) n
O12 C1 1_555 1.270(5) n
O12 Rb19 2_556 2.984(6) n
O12 Rb19 -2_656 2.907(7) n
O15 C6 1_555 1.281(5) n
O15 Rb19 1_556 2.903(7) n
O15 Rb19 -2_556 2.903(7) n
O16 C6 1_555 1.267(5) n
O16 Rb19 1_555 2.784(7) n
O16 Rb19 -2_555 2.784(7) n
O17 C3 1_555 1.420(5) n
O17 H18 1_555 1.110(8) n
O17 Rb19 1_656 3.454(7) n
O17 Rb19 -2_656 3.455(7) n
H18 O17 1_555 1.110(8) n
Rb19 O11 2_545 3.159(7) n
Rb19 O11 -2_555 2.965(7) n
Rb19 O12 2_546 2.984(6) n
Rb19 O12 -2_454 2.907(7) n
Rb19 O15 1_554 2.903(7) n
Rb19 O16 1_555 2.784(7) n
Rb19 O17 1_454 3.454(7) n
H21 O11 2_546 1.209(6) n
H21 O11 -2_555 1.209(6) n
